data_4512172
loop_
_publ_author_name
'Suzuki, Mitsuaki'
'Maeda, Yutaka'
'Akita, Motoko'
'Teramae, Hiroyuki'
'Kobayashi, Keiji'

_publ_section_title
;
 Polymorphs Related by an Enantiotropic Phase Transition but Having Only
 Order--Disorder-Level Conformational Differences in a Spiro-Conjugated
 Imidazolidine Ring Compound
;
_journal_issue 12
_journal_name_full 'Crystal Growth &amp; Design'
_journal_page_first 6302
_journal_paper_doi 10.1021/cg501060w
_journal_volume 14
_journal_year 2014
_chemical_formula_moiety 'C15 H18 N2 O2'
_chemical_formula_sum 'C15 H18 N2 O2'
_chemical_formula_weight 258.31
_chemical_melting_point 371
_chemical_name_common SCID_120K
_chemical_name_systematic
; 
 1,3-diethyl-spiro[imidazolidine-2,2'-[2H]indene]-1',3'-dione    
;
_space_group_crystal_system orthorhombic
_space_group_IT_number 62
_space_group_name_Hall '-P 2ac 2n'
_space_group_name_H-M_alt 'P n m a'
_symmetry_space_group_name_Hall '-P 2ac 2n'
_symmetry_space_group_name_H-M 'P n m a'
_atom_sites_solution_hydrogens difmap
_audit_creation_method SHELXL-2014
_cell_angle_alpha 90
_cell_angle_beta 90
_cell_angle_gamma 90
_cell_formula_units_Z 12
_cell_length_a 15.1497(4)
_cell_length_b 28.4586(8)
_cell_length_c 9.3889(2)
_cell_measurement_reflns_used 9228
_cell_measurement_temperature 120
_cell_measurement_theta_max 36.90
_cell_measurement_theta_min 2.65
_cell_volume 4047.92(18)
_computing_cell_refinement 'Bruker SAINT'
_computing_data_collection 'Bruker APEX2'
_computing_data_reduction 'Bruker SAINT'
_computing_molecular_graphics 'Bruker SHELXTL'
_computing_publication_material 'Bruker SHELXTL'
_computing_structure_refinement 'SHELXL-2014 (Sheldrick, 2014)'
_computing_structure_solution 'SHELXS-97 (Sheldrick, 2008)'
_diffrn_ambient_temperature 120
_diffrn_detector_area_resol_mean 8.333
_diffrn_measured_fraction_theta_full 0.999
_diffrn_measured_fraction_theta_max 0.998
_diffrn_measurement_device_type 'Bruker APEX-II CCD'
_diffrn_measurement_method '\f and \w scans'
_diffrn_radiation_type MoK\a
_diffrn_radiation_wavelength 0.71073
_diffrn_reflns_av_R_equivalents 0.0184
_diffrn_reflns_av_unetI/netI 0.0127
_diffrn_reflns_Laue_measured_fraction_full 0.999
_diffrn_reflns_Laue_measured_fraction_max 0.998
_diffrn_reflns_limit_h_max 25
_diffrn_reflns_limit_h_min -25
_diffrn_reflns_limit_k_max 24
_diffrn_reflns_limit_k_min -47
_diffrn_reflns_limit_l_max 15
_diffrn_reflns_limit_l_min -15
_diffrn_reflns_number 50560
_diffrn_reflns_point_group_measured_fraction_full 0.999
_diffrn_reflns_point_group_measured_fraction_max 0.998
_diffrn_reflns_theta_full 25.242
_diffrn_reflns_theta_max 36.896
_diffrn_reflns_theta_min 1.431
_exptl_absorpt_coefficient_mu 0.085
_exptl_absorpt_correction_T_max 0.7472
_exptl_absorpt_correction_T_min 0.7085
_exptl_absorpt_correction_type multi-scan
_exptl_absorpt_process_details SADABS-2012/1
_exptl_crystal_colour red
_exptl_crystal_density_diffrn 1.272
_exptl_crystal_description block
_exptl_crystal_F_000 1656
_exptl_crystal_size_max 0.520
_exptl_crystal_size_mid 0.380
_exptl_crystal_size_min 0.270
_refine_diff_density_max 0.607
_refine_diff_density_min -0.233
_refine_diff_density_rms 0.061
_refine_ls_extinction_method none
_refine_ls_goodness_of_fit_ref 1.079
_refine_ls_hydrogen_treatment refall
_refine_ls_matrix_type full
_refine_ls_number_parameters 386
_refine_ls_number_reflns 10355
_refine_ls_number_restraints 0
_refine_ls_restrained_S_all 1.079
_refine_ls_R_factor_all 0.0462
_refine_ls_R_factor_gt 0.0411
_refine_ls_shift/su_max 0.000
_refine_ls_shift/su_mean 0.000
_refine_ls_structure_factor_coef Fsqd
_refine_ls_weighting_details 'w=1/[\s^2^(Fo^2^)+(0.0671P)^2^+0.8393P] where P=(Fo^2^+2Fc^2^)/3'
_refine_ls_weighting_scheme calc
_refine_ls_wR_factor_gt 0.1180
_refine_ls_wR_factor_ref 0.1229
_reflns_Friedel_coverage 0.000
_reflns_number_gt 9185
_reflns_number_total 10355
_reflns_threshold_expression 'I > 2\s(I)'
_cod_data_source_file cg501060w_si_006.cif
_cod_data_source_block ms0118
_cod_depositor_comments 'Adding full bibliography for 4512171--4512176.cif.'
_cod_database_code 4512172
_shelx_space_group_comment
; 
The symmetry employed for this shelxl refinement is uniquely defined 
by the following loop, which should always be used as a source of 
symmetry information in preference to the above space-group names. 
They are only intended as comments. 
;
_shelx_estimated_absorpt_t_min 0.957
_shelx_estimated_absorpt_t_max 0.977
_shelxl_version_number 2014-1

loop_
_space_group_symop_operation_xyz
'x, y, z'
'-x+1/2, -y, z+1/2'
'x+1/2, -y+1/2, -z+1/2'
'-x, y+1/2, -z'
'-x, -y, -z'
'x-1/2, y, -z-1/2'
'-x-1/2, y-1/2, z-1/2'
'x, -y-1/2, z'

loop_
_atom_site_label
_atom_site_type_symbol
_atom_site_fract_x
_atom_site_fract_y
_atom_site_fract_z
_atom_site_U_iso_or_equiv
_atom_site_adp_type
_atom_site_occupancy
_atom_site_site_symmetry_order
_atom_site_calc_flag
_atom_site_refinement_flags_posn
_atom_site_refinement_flags_adp
_atom_site_refinement_flags_occupancy
O1 O 0.34825(3) 0.02762(2) 0.63444(6) 0.02019(9) Uani 1 1 d . . .
O2 O 0.12039(3) 0.14166(2) 0.67949(6) 0.01969(9) Uani 1 1 d . . .
N1 N 0.21861(4) 0.08055(2) 0.45321(6) 0.01608(9) Uani 1 1 d . . .
N2 N 0.14410(3) 0.03930(2) 0.62989(6) 0.01622(9) Uani 1 1 d . . .
C1 C 0.30606(4) 0.06231(2) 0.66618(6) 0.01441(9) Uani 1 1 d . . .
C2 C 0.21262(4) 0.07464(2) 0.60826(6) 0.01366(9) Uani 1 1 d . . .
C3 C 0.18922(4) 0.12012(2) 0.69089(6) 0.01410(9) Uani 1 1 d . . .
C4 C 0.26544(4) 0.13294(2) 0.78152(6) 0.01406(9) Uani 1 1 d . . .
C5 C 0.27434(4) 0.17160(2) 0.87168(7) 0.01644(10) Uani 1 1 d . . .
C6 C 0.35384(4) 0.17678(2) 0.94409(7) 0.01854(10) Uani 1 1 d . . .
C7 C 0.42259(4) 0.14415(2) 0.92662(7) 0.01925(11) Uani 1 1 d . . .
C8 C 0.41326(4) 0.10521(2) 0.83835(7) 0.01722(10) Uani 1 1 d . . .
C9 C 0.33336(4) 0.09995(2) 0.76592(6) 0.01417(9) Uani 1 1 d . . .
C10 C 0.14267(5) 0.05628(3) 0.39106(7) 0.02056(11) Uani 1 1 d . . .
C11 C 0.13229(5) 0.01551(2) 0.49294(8) 0.02137(12) Uani 1 1 d . . .
C12 C 0.23468(5) 0.12816(2) 0.40202(7) 0.02187(12) Uani 1 1 d . . .
C13 C 0.26900(7) 0.12840(3) 0.25012(9) 0.03102(17) Uani 1 1 d . . .
C14 C 0.15398(5) 0.00955(3) 0.75568(9) 0.02353(13) Uani 1 1 d . . .
C15 C 0.07007(5) -0.01742(3) 0.78896(11) 0.03188(18) Uani 1 1 d . . .
H5 H 0.2243(8) 0.1936(4) 0.8867(13) 0.023(3) Uiso 1 1 d . . .
H6 H 0.3613(8) 0.2039(5) 1.0096(14) 0.028(3) Uiso 1 1 d . . .
H7 H 0.4746(8) 0.1484(4) 0.9784(14) 0.028(3) Uiso 1 1 d . . .
H8 H 0.4595(9) 0.0822(5) 0.8280(14) 0.028(3) Uiso 1 1 d . . .
H10A H 0.1550(8) 0.0456(5) 0.2909(15) 0.030(3) Uiso 1 1 d . . .
H10B H 0.0885(8) 0.0772(5) 0.3921(14) 0.028(3) Uiso 1 1 d . . .
H11A H 0.1800(9) -0.0095(5) 0.4771(14) 0.029(3) Uiso 1 1 d . . .
H11B H 0.0737(9) -0.0005(5) 0.4888(15) 0.031(3) Uiso 1 1 d . . .
H12A H 0.2785(8) 0.1423(4) 0.4654(14) 0.027(3) Uiso 1 1 d . . .
H12B H 0.1807(9) 0.1474(4) 0.4119(14) 0.029(3) Uiso 1 1 d . . .
H13A H 0.2274(10) 0.1132(6) 0.1864(17) 0.042(4) Uiso 1 1 d . . .
H13B H 0.3217(11) 0.1102(6) 0.2435(18) 0.047(4) Uiso 1 1 d . . .
H13C H 0.2790(10) 0.1611(5) 0.2158(17) 0.041(4) Uiso 1 1 d . . .
H14A H 0.2051(11) -0.0122(6) 0.7412(17) 0.047(4) Uiso 1 1 d . . .
H14B H 0.1656(9) 0.0303(5) 0.8390(15) 0.032(3) Uiso 1 1 d . . .
H15A H 0.0573(10) -0.0406(6) 0.7170(17) 0.044(4) Uiso 1 1 d . . .
H15B H 0.0777(10) -0.0344(6) 0.8778(17) 0.043(4) Uiso 1 1 d . . .
H15C H 0.0220(10) 0.0044(5) 0.8046(17) 0.042(4) Uiso 1 1 d . . .
O3 O 0.22444(4) 0.2500 0.09735(7) 0.01765(11) Uani 1 2 d S T P
O4 O -0.06797(5) 0.2500 0.28181(8) 0.02382(15) Uani 1 2 d S T P
N3 N 0.04553(4) 0.20983(2) 0.03632(6) 0.01807(10) Uani 1 1 d . . .
C16 C 0.16125(5) 0.2500 0.17657(8) 0.01315(12) Uani 1 2 d S T P
C17 C 0.06379(5) 0.2500 0.12718(8) 0.01487(13) Uani 1 2 d S T P
C18 C 0.01233(5) 0.2500 0.27052(9) 0.01590(13) Uani 1 2 d S T P
C19 C 0.07716(5) 0.2500 0.38865(8) 0.01357(12) Uani 1 2 d S T P
C20 C 0.06257(6) 0.2500 0.53526(9) 0.01587(13) Uani 1 2 d S T P
C21 C 0.13567(6) 0.2500 0.62458(9) 0.01763(14) Uani 1 2 d S T P
C22 C 0.22167(6) 0.2500 0.56910(10) 0.01776(14) Uani 1 2 d S T P
C23 C 0.23656(5) 0.2500 0.42285(9) 0.01541(13) Uani 1 2 d S T P
C24 C 0.16315(5) 0.2500 0.33370(8) 0.01281(12) Uani 1 2 d S T P
C25 C -0.02840(5) 0.22328(3) -0.05702(8) 0.02741(14) Uani 1 1 d . . .
C26 C 0.03491(5) 0.16499(3) 0.11107(8) 0.02371(13) Uani 1 1 d . . .
C27 C 0.04126(8) 0.12324(3) 0.01157(10) 0.0354(2) Uani 1 1 d . . .
H20 H 0.0033(12) 0.2500 0.576(2) 0.028(4) Uiso 1 2 d S . P
H21 H 0.1240(13) 0.2500 0.720(2) 0.034(5) Uiso 1 2 d S . P
H22 H 0.2705(11) 0.2500 0.6337(18) 0.019(4) Uiso 1 2 d S . P
H23 H 0.2958(12) 0.2500 0.3815(19) 0.026(4) Uiso 1 2 d S . P
H25A H -0.0850(9) 0.2109(5) -0.0196(15) 0.038(4) Uiso 1 1 d . . .
H25B H -0.0207(10) 0.2096(5) -0.1521(16) 0.041(4) Uiso 1 1 d . . .
H26A H 0.0811(9) 0.1628(5) 0.1864(16) 0.037(4) Uiso 1 1 d . . .
H26B H -0.0253(10) 0.1643(5) 0.1662(16) 0.040(4) Uiso 1 1 d . . .
H27A H -0.0051(13) 0.1233(7) -0.055(2) 0.071(6) Uiso 1 1 d . . .
H27B H 0.0402(11) 0.0930(6) 0.0664(19) 0.055(5) Uiso 1 1 d . . .
H27C H 0.1000(12) 0.1238(6) -0.0389(19) 0.058(5) Uiso 1 1 d . . .

loop_
_atom_site_aniso_label
_atom_site_aniso_U_11
_atom_site_aniso_U_22
_atom_site_aniso_U_33
_atom_site_aniso_U_23
_atom_site_aniso_U_13
_atom_site_aniso_U_12
O1 0.01774(19) 0.01711(19) 0.0257(2) -0.00203(16) -0.00042(16) 0.00420(15)
O2 0.01523(19) 0.0208(2) 0.0230(2) -0.00246(16) -0.00259(16) 0.00462(15)
N1 0.0192(2) 0.01564(19) 0.01337(19) -0.00007(15) -0.00121(16) 0.00024(16)
N2 0.01467(19) 0.0154(2) 0.0186(2) 0.00127(16) -0.00225(16) -0.00272(15)
C1 0.0132(2) 0.0142(2) 0.0158(2) 0.00086(16) 0.00033(16) -0.00001(16)
C2 0.0130(2) 0.0135(2) 0.0144(2) -0.00009(16) -0.00091(16) -0.00002(16)
C3 0.0134(2) 0.0150(2) 0.0139(2) -0.00002(16) -0.00046(16) 0.00033(16)
C4 0.0131(2) 0.0157(2) 0.0133(2) -0.00052(16) -0.00004(16) 0.00001(16)
C5 0.0166(2) 0.0178(2) 0.0150(2) -0.00240(17) 0.00042(17) -0.00027(18)
C6 0.0179(2) 0.0218(3) 0.0159(2) -0.00318(19) 0.00016(18) -0.00340(19)
C7 0.0143(2) 0.0247(3) 0.0187(2) -0.0020(2) -0.00149(18) -0.00333(19)
C8 0.0125(2) 0.0205(2) 0.0186(2) 0.00000(19) -0.00082(17) -0.00072(18)
C9 0.0123(2) 0.0155(2) 0.0148(2) 0.00050(16) -0.00001(16) -0.00059(16)
C10 0.0201(3) 0.0240(3) 0.0175(2) -0.0042(2) -0.0044(2) 0.0008(2)
C11 0.0191(3) 0.0194(3) 0.0256(3) -0.0056(2) -0.0022(2) -0.0034(2)
C12 0.0313(3) 0.0174(2) 0.0169(2) 0.00297(19) 0.0024(2) 0.0014(2)
C13 0.0430(5) 0.0296(4) 0.0204(3) 0.0065(3) 0.0087(3) 0.0051(3)
C14 0.0185(3) 0.0233(3) 0.0288(3) 0.0108(2) -0.0048(2) -0.0051(2)
C15 0.0206(3) 0.0342(4) 0.0408(4) 0.0179(3) -0.0032(3) -0.0086(3)
O3 0.0133(2) 0.0223(3) 0.0173(3) 0.000 0.0044(2) 0.000
O4 0.0108(2) 0.0432(4) 0.0176(3) 0.000 0.0019(2) 0.000
N3 0.0164(2) 0.0247(2) 0.01307(19) -0.00219(17) -0.00053(16) -0.00392(17)
C16 0.0116(3) 0.0143(3) 0.0135(3) 0.000 0.0012(2) 0.000
C17 0.0114(3) 0.0216(3) 0.0116(3) 0.000 0.0008(2) 0.000
C18 0.0117(3) 0.0235(4) 0.0125(3) 0.000 0.0008(2) 0.000
C19 0.0121(3) 0.0166(3) 0.0121(3) 0.000 0.0004(2) 0.000
C20 0.0155(3) 0.0193(3) 0.0128(3) 0.000 0.0015(2) 0.000
C21 0.0199(3) 0.0201(3) 0.0129(3) 0.000 -0.0012(3) 0.000
C22 0.0169(3) 0.0207(3) 0.0157(3) 0.000 -0.0036(3) 0.000
C23 0.0126(3) 0.0173(3) 0.0163(3) 0.000 -0.0015(2) 0.000
C24 0.0116(3) 0.0141(3) 0.0127(3) 0.000 0.0002(2) 0.000
C25 0.0206(3) 0.0410(4) 0.0206(3) -0.0036(3) -0.0069(2) -0.0030(3)
C26 0.0275(3) 0.0251(3) 0.0186(3) -0.0019(2) 0.0028(2) -0.0087(2)
C27 0.0510(5) 0.0279(4) 0.0273(3) -0.0073(3) 0.0064(4) -0.0165(4)

loop_
_atom_type_symbol
_atom_type_description
_atom_type_scat_dispersion_real
_atom_type_scat_dispersion_imag
_atom_type_scat_source
C C 0.0033 0.0016 'International Tables Vol C Tables 4.2.6.8 and 6.1.1.4'
H H 0.0000 0.0000 'International Tables Vol C Tables 4.2.6.8 and 6.1.1.4'
N N 0.0061 0.0033 'International Tables Vol C Tables 4.2.6.8 and 6.1.1.4'
O O 0.0106 0.0060 'International Tables Vol C Tables 4.2.6.8 and 6.1.1.4'

loop_
_geom_angle_atom_site_label_1
_geom_angle_atom_site_label_2
_geom_angle_atom_site_label_3
_geom_angle
_geom_angle_site_symmetry_1
_geom_angle_site_symmetry_3
C12 N1 C10 116.00(6) . .
C12 N1 C2 116.33(5) . .
C10 N1 C2 107.02(5) . .
C2 N2 C14 116.03(5) . .
C2 N2 C11 106.46(5) . .
C14 N2 C11 117.03(6) . .
O1 C1 C9 126.61(6) . .
O1 C1 C2 125.23(5) . .
C9 C1 C2 108.16(5) . .
N2 C2 N1 105.12(5) . .
N2 C2 C3 110.06(5) . .
N1 C2 C3 114.51(5) . .
N2 C2 C1 116.29(5) . .
N1 C2 C1 108.42(5) . .
C3 C2 C1 102.79(4) . .
O2 C3 C4 126.60(6) . .
O2 C3 C2 125.01(5) . .
C4 C3 C2 108.37(5) . .
C5 C4 C9 121.41(5) . .
C5 C4 C3 128.23(5) . .
C9 C4 C3 110.35(5) . .
C6 C5 C4 117.65(6) . .
C6 C5 H5 121.7(7) . .
C4 C5 H5 120.6(7) . .
C5 C6 C7 120.98(6) . .
C5 C6 H6 118.9(7) . .
C7 C6 H6 120.1(7) . .
C8 C7 C6 121.39(6) . .
C8 C7 H7 119.9(8) . .
C6 C7 H7 118.7(8) . .
C7 C8 C9 117.61(6) . .
C7 C8 H8 121.8(8) . .
C9 C8 H8 120.6(8) . .
C8 C9 C4 120.94(5) . .
C8 C9 C1 128.85(5) . .
C4 C9 C1 110.21(5) . .
N1 C10 C11 101.05(5) . .
N1 C10 H10A 111.7(7) . .
C11 C10 H10A 112.2(8) . .
N1 C10 H10B 110.9(7) . .
C11 C10 H10B 111.1(7) . .
H10A C10 H10B 109.7(11) . .
N2 C11 C10 100.83(5) . .
N2 C11 H11A 111.2(7) . .
C10 C11 H11A 111.5(7) . .
N2 C11 H11B 110.8(8) . .
C10 C11 H11B 114.7(8) . .
H11A C11 H11B 107.7(11) . .
N1 C12 C13 111.79(6) . .
N1 C12 H12A 107.1(8) . .
C13 C12 H12A 109.7(8) . .
N1 C12 H12B 110.2(8) . .
C13 C12 H12B 111.7(8) . .
H12A C12 H12B 106.1(11) . .
C12 C13 H13A 110.7(9) . .
C12 C13 H13B 110.2(10) . .
H13A C13 H13B 105.2(13) . .
C12 C13 H13C 111.1(9) . .
H13A C13 H13C 108.4(13) . .
H13B C13 H13C 111.0(13) . .
N2 C14 C15 111.95(6) . .
N2 C14 H14A 109.2(9) . .
C15 C14 H14A 111.3(9) . .
N2 C14 H14B 108.0(8) . .
C15 C14 H14B 106.6(8) . .
H14A C14 H14B 109.7(12) . .
C14 C15 H15A 111.7(9) . .
C14 C15 H15B 109.2(9) . .
H15A C15 H15B 106.6(13) . .
C14 C15 H15C 109.8(9) . .
H15A C15 H15C 113.1(13) . .
H15B C15 H15C 106.2(13) . .
C17 N3 C26 115.14(5) . .
C17 N3 C25 106.84(6) . .
C26 N3 C25 115.33(6) . .
O3 C16 C24 126.72(8) . .
O3 C16 C17 124.72(7) . .
C24 C16 C17 108.55(6) . .
N3 C17 N3 103.77(7) 8_565 .
N3 C17 C16 110.95(5) 8_565 .
N3 C17 C16 110.95(5) . .
N3 C17 C18 114.37(4) 8_565 .
N3 C17 C18 114.37(4) . .
C16 C17 C18 102.65(6) . .
O4 C18 C19 126.55(8) . .
O4 C18 C17 125.06(8) . .
C19 C18 C17 108.39(7) . .
C20 C19 C24 120.73(7) . .
C20 C19 C18 129.35(7) . .
C24 C19 C18 109.92(7) . .
C21 C20 C19 118.01(8) . .
C21 C20 H20 119.6(11) . .
C19 C20 H20 122.3(11) . .
C20 C21 C22 121.08(8) . .
C20 C21 H21 116.0(13) . .
C22 C21 H21 122.9(13) . .
C23 C22 C21 121.12(8) . .
C23 C22 H22 120.0(10) . .
C21 C22 H22 118.9(10) . .
C22 C23 C24 117.64(8) . .
C22 C23 H23 122.7(11) . .
C24 C23 H23 119.6(11) . .
C23 C24 C19 121.43(7) . .
C23 C24 C16 128.09(7) . .
C19 C24 C16 110.49(7) . .
N3 C25 C25 105.06(4) . 8_565
N3 C25 H25A 110.8(8) . .
C25 C25 H25A 110.8(9) 8_565 .
N3 C25 H25B 110.4(9) . .
C25 C25 H25B 113.4(9) 8_565 .
H25A C25 H25B 106.5(12) . .
N3 C26 C27 112.39(6) . .
N3 C26 H26A 108.4(9) . .
C27 C26 H26A 110.2(9) . .
N3 C26 H26B 110.4(8) . .
C27 C26 H26B 110.2(8) . .
H26A C26 H26B 105.0(11) . .
C26 C27 H27A 111.2(12) . .
C26 C27 H27B 110.9(10) . .
H27A C27 H27B 109.2(15) . .
C26 C27 H27C 109.5(10) . .
H27A C27 H27C 110.4(15) . .
H27B C27 H27C 105.6(14) . .

loop_
_geom_bond_atom_site_label_1
_geom_bond_atom_site_label_2
_geom_bond_distance
_geom_bond_site_symmetry_2
O1 C1 1.2133(7) .
O2 C3 1.2144(7) .
N1 C12 1.4580(9) .
N1 C10 1.4632(9) .
N1 C2 1.4683(8) .
N2 C2 1.4595(8) .
N2 C14 1.4608(9) .
N2 C11 1.4642(9) .
C1 C9 1.4818(8) .
C1 C2 1.5565(8) .
C2 C3 1.5500(8) .
C3 C4 1.4801(8) .
C4 C5 1.3947(8) .
C4 C9 1.4006(8) .
C5 C6 1.3909(9) .
C5 H5 0.993(12) .
C6 C7 1.4050(10) .
C6 H6 0.993(13) .
C7 C8 1.3910(9) .
C7 H7 0.933(13) .
C8 C9 1.3964(8) .
C8 H8 0.964(13) .
C10 C11 1.5121(11) .
C10 H10A 1.006(14) .
C10 H10B 1.013(13) .
C11 H11A 1.025(13) .
C11 H11B 0.999(13) .
C12 C13 1.5180(11) .
C12 H12A 0.977(13) .
C12 H12B 0.988(13) .
C13 H13A 0.971(16) .
C13 H13B 0.953(16) .
C13 H13C 0.997(16) .
C14 C15 1.5176(10) .
C14 H14A 1.000(16) .
C14 H14B 0.997(14) .
C15 H15A 0.964(16) .
C15 H15B 0.971(16) .
C15 H15C 0.968(15) .
O3 C16 1.2123(10) .
O4 C18 1.2211(10) .
N3 C17 1.4530(8) .
N3 C26 1.4651(10) .
N3 C25 1.4728(9) .
C16 C24 1.4756(11) .
C16 C17 1.5475(11) .
C17 N3 1.4530(8) 8_565
C17 C18 1.5553(11) .
C18 C19 1.4815(12) .
C19 C20 1.3941(11) .
C19 C24 1.4011(11) .
C20 C21 1.3892(12) .
C20 H20 0.977(18) .
C21 C22 1.4030(13) .
C21 H21 0.91(2) .
C22 C23 1.3916(13) .
C22 H22 0.957(16) .
C23 C24 1.3919(11) .
C23 H23 0.978(18) .
C25 C25 1.5211(19) 8_565
C25 H25A 0.991(14) .
C25 H25B 0.981(15) .
C26 C27 1.5147(11) .
C26 H26A 0.997(15) .
C26 H26B 1.049(15) .
C27 H27A 0.94(2) .
C27 H27B 1.004(17) .
C27 H27C 1.009(18) .

loop_
_geom_torsion_atom_site_label_1
_geom_torsion_atom_site_label_2
_geom_torsion_atom_site_label_3
_geom_torsion_atom_site_label_4
_geom_torsion
_geom_torsion_site_symmetry_1
_geom_torsion_site_symmetry_4
C14 N2 C2 N1 149.47(6) . .
C11 N2 C2 N1 17.27(6) . .
C14 N2 C2 C3 -86.75(7) . .
C11 N2 C2 C3 141.05(5) . .
C14 N2 C2 C1 29.57(8) . .
C11 N2 C2 C1 -102.63(6) . .
C12 N1 C2 N2 142.80(6) . .
C10 N1 C2 N2 11.27(6) . .
C12 N1 C2 C3 21.90(7) . .
C10 N1 C2 C3 -109.64(6) . .
C12 N1 C2 C1 -92.20(6) . .
C10 N1 C2 C1 136.26(5) . .
O1 C1 C2 N2 56.21(8) . .
C9 C1 C2 N2 -123.54(5) . .
O1 C1 C2 N1 -61.89(8) . .
C9 C1 C2 N1 118.35(5) . .
O1 C1 C2 C3 176.51(6) . .
C9 C1 C2 C3 -3.25(6) . .
N2 C2 C3 O2 -54.43(8) . .
N1 C2 C3 O2 63.70(8) . .
C1 C2 C3 O2 -178.93(6) . .
N2 C2 C3 C4 127.02(5) . .
N1 C2 C3 C4 -114.84(5) . .
C1 C2 C3 C4 2.52(6) . .
O2 C3 C4 C5 0.21(10) . .
C2 C3 C4 C5 178.73(6) . .
O2 C3 C4 C9 -179.41(6) . .
C2 C3 C4 C9 -0.89(7) . .
C9 C4 C5 C6 1.09(9) . .
C3 C4 C5 C6 -178.49(6) . .
C4 C5 C6 C7 0.03(9) . .
C5 C6 C7 C8 -1.01(10) . .
C6 C7 C8 C9 0.83(10) . .
C7 C8 C9 C4 0.29(9) . .
C7 C8 C9 C1 179.88(6) . .
C5 C4 C9 C8 -1.27(9) . .
C3 C4 C9 C8 178.38(5) . .
C5 C4 C9 C1 179.07(5) . .
C3 C4 C9 C1 -1.29(7) . .
O1 C1 C9 C8 3.56(11) . .
C2 C1 C9 C8 -176.69(6) . .
O1 C1 C9 C4 -176.82(6) . .
C2 C1 C9 C4 2.94(6) . .
C12 N1 C10 C11 -165.76(6) . .
C2 N1 C10 C11 -34.04(6) . .
C2 N2 C11 C10 -37.83(6) . .
C14 N2 C11 C10 -169.47(5) . .
N1 C10 C11 N2 43.39(6) . .
C10 N1 C12 C13 -71.42(8) . .
C2 N1 C12 C13 161.36(7) . .
C2 N2 C14 C15 166.08(7) . .
C11 N2 C14 C15 -66.82(9) . .
C26 N3 C17 N3 -163.82(5) . 8_565
C25 N3 C17 N3 -34.33(8) . 8_565
C26 N3 C17 C16 76.97(7) . .
C25 N3 C17 C16 -153.55(6) . .
C26 N3 C17 C18 -38.55(8) . .
C25 N3 C17 C18 90.93(7) . .
O3 C16 C17 N3 -57.40(5) . 8_565
C24 C16 C17 N3 122.60(5) . 8_565
O3 C16 C17 N3 57.40(5) . .
C24 C16 C17 N3 -122.60(5) . .
O3 C16 C17 C18 180.0 . .
C24 C16 C17 C18 0.0 . .
N3 C17 C18 O4 59.74(5) 8_565 .
N3 C17 C18 O4 -59.74(5) . .
C16 C17 C18 O4 180.0 . .
N3 C17 C18 C19 -120.26(5) 8_565 .
N3 C17 C18 C19 120.26(5) . .
C16 C17 C18 C19 0.0 . .
O4 C18 C19 C20 0.000(0) . .
C17 C18 C19 C20 180.000(0) . .
O4 C18 C19 C24 180.0 . .
C17 C18 C19 C24 0.0 . .
C24 C19 C20 C21 0.000(0) . .
C18 C19 C20 C21 180.000(0) . .
C19 C20 C21 C22 0.000(0) . .
C20 C21 C22 C23 0.000(0) . .
C21 C22 C23 C24 0.000(0) . .
C22 C23 C24 C19 0.000(0) . .
C22 C23 C24 C16 180.0 . .
C20 C19 C24 C23 0.000(0) . .
C18 C19 C24 C23 180.0 . .
C20 C19 C24 C16 180.0 . .
C18 C19 C24 C16 0.0 . .
O3 C16 C24 C23 0.0 . .
C17 C16 C24 C23 180.0 . .
O3 C16 C24 C19 180.0 . .
C17 C16 C24 C19 0.0 . .
C17 N3 C25 C25 21.13(5) . 8_565
C26 N3 C25 C25 150.51(4) . 8_565
C17 N3 C26 C27 -164.23(7) . .
C25 N3 C26 C27 70.59(9) . .
